data_7036747
loop_
_publ_author_name
'Ong, Yih Ching'
'Blair, Victoria L.'
'Kedzierski, Lukasz'
'Tuck, Kellie L.'
'Andrews, Philip C.'

_publ_section_title
;
 Stability and toxicity of tris-tolyl bismuth(v) dicarboxylates and their
 biological activity towards Leishmania major.
;
_journal_issue 41
_journal_name_full 'Dalton transactions (Cambridge, England : 2003)'
_journal_page_first 18215
_journal_page_last 18226
_journal_paper_doi 10.1039/c5dt03335g
_journal_volume 44
_journal_year 2015
_chemical_formula_moiety 'C49 H43 Bi Cl2 N2 O4'
_chemical_formula_sum 'C49 H43 Bi Cl2 N2 O4'
_chemical_formula_weight 1003.73
_chemical_name_systematic
; 
 ? 
;
_space_group_IT_number 61
_symmetry_cell_setting orthorhombic
_symmetry_space_group_name_Hall '-P 2ac 2ab'
_symmetry_space_group_name_H-M 'P b c a'
_atom_sites_solution_hydrogens geom
_atom_sites_solution_primary direct
_atom_sites_solution_secondary difmap
_audit_creation_method SHELXL-97
_audit_update_record
;
2015-09-24 deposited with the CCDC.
2015-09-24 downloaded from the CCDC.
;
_cell_angle_alpha 90.00
_cell_angle_beta 90.00
_cell_angle_gamma 90.00
_cell_formula_units_Z 8
_cell_length_a 20.797(4)
_cell_length_b 15.314(3)
_cell_length_c 26.182(5)
_cell_measurement_reflns_used 184688
_cell_measurement_temperature 100(2)
_cell_volume 8339(3)
_computing_cell_refinement 'XDS (Kabasch, 1993)'
_computing_data_collection 'Blue Ice (McPhillips, 2002)'
_computing_data_reduction 'XDS (Kabasch, 1993)'
_computing_molecular_graphics XSeed
_computing_publication_material CIFTAB
_computing_structure_refinement 'SHELXL-97 (Sheldrick, 2008)'
_computing_structure_solution 'SHELXS-97 (Sheldrick, 2008)'
_diffrn_ambient_temperature 100(2)
_diffrn_measured_fraction_theta_full 0.998
_diffrn_measured_fraction_theta_max 0.929
_diffrn_measurement_device_type 'ADSC Quantum 315r CCD'
_diffrn_measurement_method '\f scan'
_diffrn_radiation_monochromator silicon
_diffrn_radiation_source 'MX2 beamline, Australian Synchrotron'
_diffrn_radiation_type synchrotron
_diffrn_radiation_wavelength 0.71080
_diffrn_reflns_av_R_equivalents 0.0917
_diffrn_reflns_av_sigmaI/netI 0.0344
_diffrn_reflns_limit_h_max 29
_diffrn_reflns_limit_h_min -29
_diffrn_reflns_limit_k_max 23
_diffrn_reflns_limit_k_min -23
_diffrn_reflns_limit_l_max 39
_diffrn_reflns_limit_l_min -39
_diffrn_reflns_number 184688
_diffrn_reflns_theta_full 27.50
_diffrn_reflns_theta_max 33.15
_diffrn_reflns_theta_min 1.56
_diffrn_standards_number 0
_exptl_absorpt_coefficient_mu 4.405
_exptl_absorpt_correction_T_max 0.9171
_exptl_absorpt_correction_T_min 0.8792
_exptl_absorpt_correction_type multi-scan
_exptl_absorpt_process_details 'SADABS:Sheldrick Acta Cryst.A51,(1995)33-38'
_exptl_crystal_colour colourless
_exptl_crystal_density_diffrn 1.599
_exptl_crystal_density_method 'not measured'
_exptl_crystal_description plate
_exptl_crystal_F_000 4000
_exptl_crystal_size_max 0.03
_exptl_crystal_size_mid 0.02
_exptl_crystal_size_min 0.02
_refine_diff_density_max 2.637
_refine_diff_density_min -4.440
_refine_diff_density_rms 0.142
_refine_ls_extinction_method none
_refine_ls_goodness_of_fit_ref 1.041
_refine_ls_hydrogen_treatment mixed
_refine_ls_matrix_type full
_refine_ls_number_parameters 536
_refine_ls_number_reflns 14783
_refine_ls_number_restraints 0
_refine_ls_restrained_S_all 1.041
_refine_ls_R_factor_all 0.0470
_refine_ls_R_factor_gt 0.0402
_refine_ls_shift/su_max 0.048
_refine_ls_shift/su_mean 0.001
_refine_ls_structure_factor_coef Fsqd
_refine_ls_weighting_details 'calc w=1/[\s^2^(Fo^2^)+(0.0681P)^2^+9.9931P] where P=(Fo^2^+2Fc^2^)/3'
_refine_ls_weighting_scheme calc
_refine_ls_wR_factor_gt 0.1085
_refine_ls_wR_factor_ref 0.1131
_reflns_number_gt 12788
_reflns_number_total 14783
_reflns_threshold_expression >2sigma(I)
_cod_data_source_file c5dt03335g2.cif
_cod_data_source_block vb113-yc
_cod_depositor_comments 'Adding full bibliography for 7036737--7036747.cif.'
_cod_original_sg_symbol_H-M Pbca
_cod_database_code 7036747

loop_
_symmetry_equiv_pos_as_xyz
'x, y, z'
'-x+1/2, -y, z+1/2'
'x+1/2, -y+1/2, -z'
'-x, y+1/2, -z+1/2'
'-x, -y, -z'
'x-1/2, y, -z-1/2'
'-x-1/2, y-1/2, z'
'x, -y-1/2, z-1/2'

loop_
_atom_site_label
_atom_site_type_symbol
_atom_site_fract_x
_atom_site_fract_y
_atom_site_fract_z
_atom_site_U_iso_or_equiv
_atom_site_adp_type
_atom_site_occupancy
_atom_site_symmetry_multiplicity
_atom_site_calc_flag
_atom_site_refinement_flags
Bi1 Bi 0.471720(5) 0.529509(6) 0.337042(4) 0.02280(4) Uani 1 1 d .
Cl1 Cl 0.55337(5) 0.12997(5) 0.59504(3) 0.03848(16) Uani 1 1 d .
Cl2 Cl 0.76373(5) 0.55414(7) 0.59810(3) 0.0483(2) Uani 1 1 d .
O1 O 0.41349(11) 0.40477(13) 0.32589(9) 0.0306(4) Uani 1 1 d .
O2 O 0.48152(10) 0.36752(13) 0.38731(8) 0.0288(4) Uani 1 1 d .
O3 O 0.52232(10) 0.66134(15) 0.33116(8) 0.0272(4) Uani 1 1 d .
O4 O 0.57934(10) 0.60186(12) 0.39373(8) 0.0278(4) Uani 1 1 d .
N1 N 0.49434(14) 0.20125(15) 0.40965(9) 0.0295(5) Uani 1 1 d .
N2 N 0.66858(12) 0.69943(15) 0.43921(9) 0.0273(4) Uani 1 1 d .
C1 C 0.44153(13) 0.34578(17) 0.35371(11) 0.0261(5) Uani 1 1 d .
C2 C 0.42566(13) 0.25402(18) 0.34243(10) 0.0246(5) Uani 1 1 d .
C3 C 0.38286(15) 0.23604(19) 0.30229(11) 0.0311(5) Uani 1 1 d .
H3 H 0.3659 0.2831 0.2829 0.037 Uiso 1 1 calc R
C4 C 0.36495(17) 0.1519(2) 0.29042(13) 0.0388(7) Uani 1 1 d .
H4 H 0.3362 0.1411 0.2629 0.047 Uiso 1 1 calc R
C5 C 0.38903(17) 0.0837(2) 0.31866(13) 0.0372(6) Uani 1 1 d .
H5 H 0.3760 0.0258 0.3109 0.045 Uiso 1 1 calc R
C6 C 0.43210(15) 0.09821(17) 0.35840(11) 0.0308(5) Uani 1 1 d .
H6 H 0.4482 0.0502 0.3774 0.037 Uiso 1 1 calc R
C7 C 0.45197(14) 0.18356(16) 0.37061(10) 0.0250(5) Uani 1 1 d .
C8 C 0.52349(13) 0.14242(18) 0.44406(11) 0.0264(5) Uani 1 1 d .
C9 C 0.55572(16) 0.06806(18) 0.42695(10) 0.0303(5) Uani 1 1 d .
H9 H 0.5571 0.0548 0.3915 0.036 Uiso 1 1 calc R
C10 C 0.58592(17) 0.0132(2) 0.46205(12) 0.0337(6) Uani 1 1 d .
H10 H 0.6064 -0.0386 0.4505 0.040 Uiso 1 1 calc R
C11 C 0.58637(17) 0.03346(19) 0.51346(13) 0.0336(6) Uani 1 1 d .
H11 H 0.6084 -0.0026 0.5373 0.040 Uiso 1 1 calc R
C12 C 0.55380(15) 0.10803(17) 0.52959(10) 0.0271(5) Uani 1 1 d .
C13 C 0.52102(13) 0.16359(18) 0.49625(11) 0.0251(5) Uani 1 1 d .
C14 C 0.48311(14) 0.2411(2) 0.51453(12) 0.0302(5) Uani 1 1 d .
H14A H 0.4731 0.2340 0.5509 0.045 Uiso 1 1 calc R
H14B H 0.4430 0.2454 0.4950 0.045 Uiso 1 1 calc R
H14C H 0.5085 0.2943 0.5097 0.045 Uiso 1 1 calc R
C15 C 0.56830(13) 0.66431(16) 0.36413(9) 0.0241(4) Uani 1 1 d .
C16 C 0.60726(12) 0.74671(16) 0.36560(9) 0.0229(4) Uani 1 1 d .
C17 C 0.59556(15) 0.80948(19) 0.32781(10) 0.0282(5) Uani 1 1 d .
H17 H 0.5642 0.7980 0.3023 0.034 Uiso 1 1 calc R
C18 C 0.62853(16) 0.8875(2) 0.32672(12) 0.0327(6) Uani 1 1 d .
H18 H 0.6199 0.9296 0.3009 0.039 Uiso 1 1 calc R
C19 C 0.67455(14) 0.90368(19) 0.36394(12) 0.0312(5) Uani 1 1 d .
H19 H 0.6975 0.9573 0.3636 0.037 Uiso 1 1 calc R
C20 C 0.68731(13) 0.84278(18) 0.40143(11) 0.0281(5) Uani 1 1 d .
H20 H 0.7192 0.8551 0.4264 0.034 Uiso 1 1 calc R
C21 C 0.65407(12) 0.76274(17) 0.40354(10) 0.0240(4) Uani 1 1 d .
C22 C 0.69092(13) 0.71073(18) 0.48977(10) 0.0255(5) Uani 1 1 d .
C23 C 0.68211(13) 0.78824(19) 0.51695(11) 0.0292(5) Uani 1 1 d .
H23 H 0.6645 0.8379 0.5003 0.035 Uiso 1 1 calc R
C24 C 0.69903(15) 0.7929(2) 0.56811(11) 0.0341(6) Uani 1 1 d .
H24 H 0.6937 0.8462 0.5862 0.041 Uiso 1 1 calc R
C25 C 0.72354(16) 0.7209(2) 0.59277(11) 0.0368(6) Uani 1 1 d .
H25 H 0.7336 0.7234 0.6281 0.044 Uiso 1 1 calc R
C26 C 0.73339(15) 0.6449(2) 0.56528(11) 0.0320(6) Uani 1 1 d .
C27 C 0.71913(13) 0.63739(19) 0.51336(10) 0.0276(5) Uani 1 1 d .
C28 C 0.73305(16) 0.5554(2) 0.48359(12) 0.0334(6) Uani 1 1 d .
H28A H 0.7791 0.5525 0.4758 0.050 Uiso 1 1 calc R
H28B H 0.7084 0.5559 0.4517 0.050 Uiso 1 1 calc R
H28C H 0.7207 0.5043 0.5039 0.050 Uiso 1 1 calc R
C29 C 0.40913(13) 0.57938(16) 0.27631(10) 0.0252(5) Uani 1 1 d .
C30 C 0.43450(14) 0.63202(17) 0.23752(10) 0.0263(5) Uani 1 1 d .
H30 H 0.4784 0.6489 0.2381 0.032 Uiso 1 1 calc R
C31 C 0.39419(15) 0.65935(19) 0.19786(10) 0.0301(5) Uani 1 1 d .
H31 H 0.4109 0.6958 0.1717 0.036 Uiso 1 1 calc R
C32 C 0.33019(16) 0.63410(19) 0.19613(11) 0.0322(6) Uani 1 1 d .
C33 C 0.2878(2) 0.6644(3) 0.15291(14) 0.0459(8) Uani 1 1 d .
H33A H 0.2845 0.7282 0.1536 0.069 Uiso 1 1 calc R
H33B H 0.2448 0.6388 0.1567 0.069 Uiso 1 1 calc R
H33C H 0.3064 0.6458 0.1203 0.069 Uiso 1 1 calc R
C34 C 0.30573(14) 0.58147(19) 0.23515(12) 0.0311(5) Uani 1 1 d .
H34 H 0.2618 0.5644 0.2344 0.037 Uiso 1 1 calc R
C35 C 0.34497(14) 0.55372(18) 0.27512(11) 0.0278(5) Uani 1 1 d .
H35 H 0.3280 0.5176 0.3014 0.033 Uiso 1 1 calc R
C36 C 0.42877(13) 0.56631(17) 0.41044(10) 0.0261(5) Uani 1 1 d .
C37 C 0.39369(14) 0.64382(19) 0.40970(11) 0.0299(5) Uani 1 1 d .
H37 H 0.3872 0.6747 0.3786 0.036 Uiso 1 1 calc R
C38 C 0.36831(14) 0.6752(2) 0.45548(12) 0.0326(6) Uani 1 1 d .
H38 H 0.3435 0.7273 0.4554 0.039 Uiso 1 1 calc R
C39 C 0.37896(14) 0.6312(2) 0.50118(11) 0.0313(5) Uani 1 1 d .
C40 C 0.35575(16) 0.6682(3) 0.55121(13) 0.0400(7) Uani 1 1 d .
H40A H 0.3339 0.6223 0.5707 0.060 Uiso 1 1 calc R
H40B H 0.3257 0.7162 0.5446 0.060 Uiso 1 1 calc R
H40C H 0.3925 0.6900 0.5708 0.060 Uiso 1 1 calc R
C41 C 0.41271(16) 0.5527(2) 0.50016(11) 0.0338(6) Uani 1 1 d .
H41 H 0.4187 0.5212 0.5310 0.041 Uiso 1 1 calc R
C42 C 0.43796(16) 0.51934(19) 0.45489(11) 0.0305(5) Uani 1 1 d .
H42 H 0.4609 0.4657 0.4546 0.037 Uiso 1 1 calc R
C43 C 0.55192(16) 0.45942(16) 0.30082(11) 0.0275(5) Uani 1 1 d .
C44 C 0.53456(16) 0.4122(2) 0.25766(12) 0.0345(6) Uani 1 1 d .
H44 H 0.4915 0.4135 0.2455 0.041 Uiso 1 1 calc R
C45 C 0.5809(2) 0.3633(2) 0.23252(12) 0.0411(7) Uani 1 1 d .
H45 H 0.5690 0.3297 0.2035 0.049 Uiso 1 1 calc R
C46 C 0.64400(19) 0.36259(19) 0.24901(13) 0.0402(7) Uani 1 1 d .
C47 C 0.6948(2) 0.3120(2) 0.22071(18) 0.0603(13) Uani 1 1 d .
H47A H 0.6769 0.2563 0.2090 0.090 Uiso 1 1 calc R
H47B H 0.7313 0.3009 0.2435 0.090 Uiso 1 1 calc R
H47C H 0.7094 0.3459 0.1912 0.090 Uiso 1 1 calc R
C48 C 0.66005(17) 0.4101(2) 0.29245(15) 0.0403(7) Uani 1 1 d .
H48 H 0.7032 0.4093 0.3044 0.048 Uiso 1 1 calc R
C49 C 0.61424(16) 0.45863(19) 0.31867(13) 0.0333(6) Uani 1 1 d .
H49 H 0.6257 0.4907 0.3484 0.040 Uiso 1 1 calc R
H1N H 0.499(2) 0.253(3) 0.4206(16) 0.043(11) Uiso 1 1 d .
H2N H 0.6465(19) 0.646(3) 0.4336(15) 0.034(10) Uiso 1 1 d .

loop_
_atom_site_aniso_label
_atom_site_aniso_U_11
_atom_site_aniso_U_22
_atom_site_aniso_U_33
_atom_site_aniso_U_23
_atom_site_aniso_U_13
_atom_site_aniso_U_12
Bi1 0.03009(6) 0.01878(6) 0.01952(6) 0.00171(3) -0.00537(3) 0.00036(3)
Cl1 0.0663(5) 0.0280(3) 0.0211(3) 0.0008(2) -0.0021(3) -0.0003(3)
Cl2 0.0678(6) 0.0477(4) 0.0293(3) 0.0098(3) -0.0051(3) 0.0149(4)
O1 0.0350(10) 0.0238(9) 0.0330(9) 0.0046(8) -0.0092(8) -0.0010(8)
O2 0.0381(10) 0.0205(8) 0.0278(9) 0.0000(8) -0.0072(8) 0.0002(7)
O3 0.0348(10) 0.0242(9) 0.0225(8) 0.0005(7) -0.0053(7) -0.0021(7)
O4 0.0393(10) 0.0196(8) 0.0244(8) 0.0014(7) -0.0050(7) 0.0002(7)
N1 0.0470(14) 0.0166(9) 0.0250(10) -0.0003(8) -0.0068(10) 0.0007(9)
N2 0.0335(11) 0.0239(10) 0.0245(10) -0.0007(8) -0.0053(8) 0.0026(8)
C1 0.0304(12) 0.0205(10) 0.0274(12) 0.0010(10) -0.0019(9) -0.0017(9)
C2 0.0301(12) 0.0211(10) 0.0226(10) -0.0001(9) -0.0001(9) -0.0016(9)
C3 0.0376(14) 0.0273(12) 0.0284(12) -0.0007(10) -0.0060(10) -0.0028(10)
C4 0.0440(17) 0.0343(15) 0.0380(15) -0.0066(13) -0.0089(13) -0.0071(13)
C5 0.0477(17) 0.0259(13) 0.0381(15) -0.0071(12) -0.0012(13) -0.0083(12)
C6 0.0436(15) 0.0191(10) 0.0297(13) -0.0015(10) 0.0027(11) -0.0026(10)
C7 0.0332(12) 0.0191(10) 0.0226(11) -0.0008(9) 0.0024(9) -0.0006(9)
C8 0.0352(13) 0.0199(11) 0.0240(11) 0.0011(10) 0.0014(9) 0.0002(9)
C9 0.0460(16) 0.0247(12) 0.0201(11) 0.0003(9) 0.0044(10) 0.0054(11)
C10 0.0467(17) 0.0251(11) 0.0294(13) 0.0042(11) 0.0023(12) 0.0097(11)
C11 0.0428(16) 0.0285(13) 0.0296(14) 0.0051(10) -0.0017(12) 0.0060(11)
C12 0.0407(14) 0.0214(10) 0.0192(10) 0.0014(9) 0.0004(9) -0.0013(10)
C13 0.0306(12) 0.0210(11) 0.0236(11) 0.0018(9) 0.0033(9) -0.0007(8)
C14 0.0342(13) 0.0268(12) 0.0296(13) -0.0037(11) 0.0014(10) 0.0029(10)
C15 0.0330(12) 0.0197(10) 0.0197(10) -0.0014(9) 0.0008(9) 0.0005(9)
C16 0.0275(11) 0.0211(10) 0.0201(10) -0.0002(8) 0.0006(8) 0.0015(8)
C17 0.0368(14) 0.0259(12) 0.0219(10) 0.0026(10) -0.0026(9) -0.0029(10)
C18 0.0421(16) 0.0278(13) 0.0283(12) 0.0063(11) -0.0004(11) -0.0044(11)
C19 0.0343(13) 0.0271(12) 0.0322(13) 0.0009(11) 0.0033(10) -0.0047(10)
C20 0.0270(11) 0.0284(12) 0.0289(12) -0.0018(10) -0.0001(9) -0.0024(9)
C21 0.0260(11) 0.0243(10) 0.0216(10) -0.0024(9) 0.0015(8) 0.0030(9)
C22 0.0253(11) 0.0290(12) 0.0223(10) -0.0014(10) -0.0011(8) 0.0004(9)
C23 0.0283(12) 0.0306(13) 0.0286(12) -0.0025(10) -0.0022(9) 0.0020(10)
C24 0.0339(14) 0.0408(15) 0.0275(12) -0.0080(12) -0.0018(10) 0.0035(12)
C25 0.0383(15) 0.0490(18) 0.0232(12) -0.0021(12) -0.0023(11) 0.0043(13)
C26 0.0347(13) 0.0362(14) 0.0252(12) 0.0048(11) 0.0000(10) 0.0048(11)
C27 0.0278(11) 0.0302(12) 0.0248(11) 0.0019(10) -0.0007(9) 0.0010(9)
C28 0.0412(15) 0.0274(12) 0.0317(13) 0.0016(11) -0.0007(11) 0.0024(11)
C29 0.0350(13) 0.0191(10) 0.0215(10) -0.0010(9) -0.0029(9) 0.0018(9)
C30 0.0345(12) 0.0233(11) 0.0213(10) 0.0008(9) -0.0011(9) 0.0034(9)
C31 0.0423(15) 0.0271(12) 0.0208(11) 0.0005(10) -0.0044(10) 0.0068(11)
C32 0.0432(15) 0.0280(12) 0.0254(12) -0.0059(10) -0.0104(11) 0.0121(11)
C33 0.056(2) 0.0461(19) 0.0356(15) 0.0019(15) -0.0207(15) 0.0137(16)
C34 0.0322(13) 0.0282(12) 0.0329(13) -0.0054(11) -0.0091(10) 0.0055(10)
C35 0.0339(13) 0.0232(11) 0.0264(12) -0.0001(10) -0.0044(10) 0.0030(10)
C36 0.0311(12) 0.0233(11) 0.0239(11) 0.0025(9) -0.0047(9) 0.0009(9)
C37 0.0362(13) 0.0265(12) 0.0270(12) 0.0024(10) -0.0041(10) 0.0030(10)
C38 0.0305(13) 0.0303(13) 0.0370(14) -0.0036(11) -0.0013(11) 0.0015(10)
C39 0.0273(12) 0.0365(14) 0.0301(13) -0.0016(11) 0.0024(10) -0.0033(10)
C40 0.0348(15) 0.0499(19) 0.0354(15) -0.0056(14) 0.0068(12) -0.0039(13)
C41 0.0387(15) 0.0391(15) 0.0236(12) 0.0065(12) 0.0025(10) 0.0005(12)
C42 0.0375(14) 0.0299(12) 0.0242(12) 0.0039(10) -0.0002(10) 0.0030(10)
C43 0.0427(15) 0.0160(9) 0.0238(11) 0.0032(9) -0.0041(10) -0.0001(9)
C44 0.0500(17) 0.0298(14) 0.0237(12) -0.0023(11) -0.0041(11) 0.0014(12)
C45 0.069(2) 0.0291(13) 0.0256(13) -0.0024(11) 0.0047(14) 0.0051(14)
C46 0.059(2) 0.0217(11) 0.0394(16) 0.0056(12) 0.0210(14) 0.0062(12)
C47 0.085(3) 0.0344(17) 0.061(2) 0.0106(17) 0.043(2) 0.0166(18)
C48 0.0374(15) 0.0296(14) 0.0540(19) 0.0011(14) 0.0079(14) 0.0023(12)
C49 0.0352(15) 0.0255(12) 0.0393(16) -0.0043(12) -0.0026(12) 0.0030(10)

loop_
_atom_type_symbol
_atom_type_description
_atom_type_scat_dispersion_real
_atom_type_scat_dispersion_imag
_atom_type_scat_source
C C 0.0033 0.0016 'International Tables Vol C Tables 4.2.6.8 and 6.1.1.4'
H H 0.0000 0.0000 'International Tables Vol C Tables 4.2.6.8 and 6.1.1.4'
N N 0.0061 0.0033 'International Tables Vol C Tables 4.2.6.8 and 6.1.1.4'
O O 0.0106 0.0060 'International Tables Vol C Tables 4.2.6.8 and 6.1.1.4'
Cl Cl 0.1484 0.1585 'International Tables Vol C Tables 4.2.6.8 and 6.1.1.4'
Bi Bi -4.028 10.608 'International Tables Vol C Tables 4.2.6.8 and 6.1.1.4'

loop_
_geom_angle_atom_site_label_1
_geom_angle_atom_site_label_2
_geom_angle_atom_site_label_3
_geom_angle
C29 Bi1 C36 107.71(10)
C29 Bi1 C43 107.92(10)
C36 Bi1 C43 144.35(10)
C29 Bi1 O1 83.32(9)
C36 Bi1 O1 96.38(9)
C43 Bi1 O1 86.49(9)
C29 Bi1 O3 85.22(9)
C36 Bi1 O3 91.13(9)
C43 Bi1 O3 93.03(9)
O1 Bi1 O3 167.78(7)
C29 Bi1 O2 133.55(8)
C36 Bi1 O2 81.16(8)
C43 Bi1 O2 73.53(8)
O1 Bi1 O2 50.23(7)
O3 Bi1 O2 141.05(7)
C29 Bi1 O4 134.04(8)
C36 Bi1 O4 76.59(8)
C43 Bi1 O4 79.75(9)
O1 Bi1 O4 142.56(6)
O3 Bi1 O4 48.84(6)
O2 Bi1 O4 92.37(6)
C1 O1 Bi1 105.81(17)
C1 O2 Bi1 81.85(15)
C15 O3 Bi1 109.15(17)
C15 O4 Bi1 80.44(15)
C7 N1 C8 128.6(2)
C21 N2 C22 128.3(2)
O2 C1 O1 120.4(2)
O2 C1 C2 122.8(2)
O1 C1 C2 116.8(2)
C3 C2 C7 119.0(2)
C3 C2 C1 118.6(2)
C7 C2 C1 122.4(2)
C4 C3 C2 121.6(3)
C5 C4 C3 119.4(3)
C4 C5 C6 121.1(3)
C5 C6 C7 120.5(3)
N1 C7 C6 122.6(2)
N1 C7 C2 118.9(2)
C6 C7 C2 118.4(3)
C9 C8 C13 121.2(3)
C9 C8 N1 121.5(3)
C13 C8 N1 117.3(2)
C10 C9 C8 119.8(3)
C11 C10 C9 120.7(3)
C10 C11 C12 118.4(3)
C11 C12 C13 123.2(3)
C11 C12 Cl1 117.2(2)
C13 C12 Cl1 119.6(2)
C12 C13 C8 116.7(2)
C12 C13 C14 122.6(3)
C8 C13 C14 120.7(2)
O4 C15 O3 121.6(2)
O4 C15 C16 121.9(2)
O3 C15 C16 116.6(2)
C17 C16 C21 119.8(2)
C17 C16 C15 117.7(2)
C21 C16 C15 122.4(2)
C18 C17 C16 121.6(3)
C17 C18 C19 118.9(3)
C20 C19 C18 120.8(3)
C19 C20 C21 121.5(3)
N2 C21 C20 122.1(2)
N2 C21 C16 120.3(2)
C20 C21 C16 117.5(2)
C23 C22 C27 120.6(2)
C23 C22 N2 122.6(2)
C27 C22 N2 116.7(2)
C24 C23 C22 120.2(3)
C25 C24 C23 120.4(3)
C24 C25 C26 119.0(3)
C25 C26 C27 123.0(3)
C25 C26 Cl2 117.8(2)
C27 C26 Cl2 119.3(2)
C26 C27 C22 116.7(3)
C26 C27 C28 122.1(3)
C22 C27 C28 121.2(2)
C35 C29 C30 120.5(2)
C35 C29 Bi1 119.17(19)
C30 C29 Bi1 120.2(2)
C31 C30 C29 119.0(3)
C32 C31 C30 121.1(3)
C31 C32 C34 119.1(3)
C31 C32 C33 120.0(3)
C34 C32 C33 120.9(3)
C35 C34 C32 120.8(3)
C29 C35 C34 119.5(3)
C42 C36 C37 121.8(3)
C42 C36 Bi1 123.2(2)
C37 C36 Bi1 114.84(19)
C36 C37 C38 118.7(3)
C39 C38 C37 120.7(3)
C38 C39 C41 118.8(3)
C38 C39 C40 121.0(3)
C41 C39 C40 120.2(3)
C39 C41 C42 121.5(3)
C36 C42 C41 118.3(3)
C49 C43 C44 121.1(3)
C49 C43 Bi1 124.9(2)
C44 C43 Bi1 114.1(2)
C45 C44 C43 119.1(3)
C46 C45 C44 121.1(3)
C45 C46 C48 118.7(3)
C45 C46 C47 121.2(4)
C48 C46 C47 120.2(4)
C49 C48 C46 121.3(3)
C43 C49 C48 118.8(3)

loop_
_geom_bond_atom_site_label_1
_geom_bond_atom_site_label_2
_geom_bond_distance
Bi1 C29 2.192(3)
Bi1 C36 2.193(3)
Bi1 C43 2.198(3)
Bi1 O1 2.281(2)
Bi1 O3 2.282(2)
Bi1 O2 2.816(2)
Bi1 O4 2.905(2)
Cl1 C12 1.746(3)
Cl2 C26 1.752(3)
O1 C1 1.299(3)
O2 C1 1.255(3)
O3 C15 1.289(3)
O4 C15 1.252(3)
N1 C7 1.376(4)
N1 C8 1.411(4)
N2 C21 1.380(3)
N2 C22 1.414(3)
C1 C2 1.473(4)
C2 C3 1.405(4)
C2 C7 1.417(4)
C3 C4 1.377(4)
C4 C5 1.374(5)
C5 C6 1.391(5)
C6 C7 1.408(4)
C8 C9 1.395(4)
C8 C13 1.405(4)
C9 C10 1.394(4)
C10 C11 1.381(5)
C11 C12 1.393(4)
C12 C13 1.397(4)
C13 C14 1.503(4)
C15 C16 1.500(4)
C16 C17 1.401(4)
C16 C21 1.412(4)
C17 C18 1.378(4)
C18 C19 1.388(4)
C19 C20 1.380(4)
C20 C21 1.408(4)
C22 C23 1.396(4)
C22 C27 1.410(4)
C23 C24 1.387(4)
C24 C25 1.376(5)
C25 C26 1.384(5)
C26 C27 1.396(4)
C27 C28 1.506(4)
C29 C35 1.391(4)
C29 C30 1.400(4)
C30 C31 1.399(4)
C31 C32 1.387(5)
C32 C34 1.397(5)
C32 C33 1.508(4)
C34 C35 1.394(4)
C36 C42 1.381(4)
C36 C37 1.393(4)
C37 C38 1.395(4)
C38 C39 1.391(4)
C39 C41 1.392(5)
C39 C40 1.506(4)
C41 C42 1.393(4)
C43 C49 1.378(4)
C43 C44 1.389(4)
C44 C45 1.387(5)
C45 C46 1.382(6)
C46 C48 1.391(5)
C46 C47 1.506(5)
C48 C49 1.390(5)
